data_7001483
loop_
_publ_author_name
'Neshat, Abdollah'
'Seambos, Cheryl L.'
'Beck, John F.'
'Schmidt, Joseph A. R.'

_publ_section_title
;
 Mono-anionic acetophenone imine ligands: synthesis, ortho-lithiation
 and first examples of group (v) metal complexes
;
_journal_issue 25
_journal_name_full 'Dalton Transactions'
_journal_page_first 4987
_journal_page_last 5000
_journal_paper_doi 10.1039/b903836a
_journal_year 2009
_chemical_formula_sum 'C38 H49 Cl N3 Nb O4'
_chemical_formula_weight 740.16
_chemical_name_systematic
;
?
;
_space_group_IT_number 61
_symmetry_cell_setting orthorhombic
_symmetry_Int_Tables_number 61
_symmetry_space_group_name_Hall '-P 2ac 2ab'
_symmetry_space_group_name_H-M 'P b c a'
_atom_sites_solution_hydrogens geom
_atom_sites_solution_primary direct
_atom_sites_solution_secondary difmap
_audit_creation_method SHELXL-97
_cell_angle_alpha 90.00
_cell_angle_beta 90.00
_cell_angle_gamma 90.00
_cell_formula_units_Z 8
_cell_length_a 17.678(1)
_cell_length_b 11.2151(7)
_cell_length_c 36.896(2)
_cell_measurement_reflns_used 8960
_cell_measurement_temperature 140(2)
_cell_measurement_theta_max 27.02
_cell_measurement_theta_min 2.21
_cell_volume 7315.0(7)
_computing_cell_refinement 'Bruker SMART'
_computing_data_collection 'Bruker SMART'
_computing_data_reduction 'Bruker SAINT'
_computing_molecular_graphics 'Bruker SHELXTL'
_computing_publication_material 'Bruker SHELXTL'
_computing_structure_refinement 'SHELXL-97 (Sheldrick, 1997)'
_computing_structure_solution 'SHELXS-97 (Sheldrick, 1990)'
_diffrn_ambient_temperature 140(2)
_diffrn_measured_fraction_theta_full 0.999
_diffrn_measured_fraction_theta_max 0.999
_diffrn_measurement_device_type 'SMART CCD'
_diffrn_measurement_method \w-scan
_diffrn_radiation_monochromator graphite
_diffrn_radiation_source 'fine-focus sealed tube'
_diffrn_radiation_type MoK\a
_diffrn_radiation_wavelength 0.71073
_diffrn_reflns_av_R_equivalents 0.1337
_diffrn_reflns_av_sigmaI/netI 0.0898
_diffrn_reflns_limit_h_max 23
_diffrn_reflns_limit_h_min -23
_diffrn_reflns_limit_k_max 14
_diffrn_reflns_limit_k_min -14
_diffrn_reflns_limit_l_max 48
_diffrn_reflns_limit_l_min -49
_diffrn_reflns_number 78495
_diffrn_reflns_theta_full 28.32
_diffrn_reflns_theta_max 28.32
_diffrn_reflns_theta_min 1.10
_exptl_absorpt_coefficient_mu 0.445
_exptl_absorpt_correction_T_max 1.000
_exptl_absorpt_correction_T_min 0.861
_exptl_absorpt_correction_type empirical
_exptl_absorpt_process_details SADABS
_exptl_crystal_colour yellow
_exptl_crystal_density_diffrn 1.344
_exptl_crystal_density_method 'not measured'
_exptl_crystal_description plate
_exptl_crystal_F_000 3104
_exptl_crystal_size_max 0.08
_exptl_crystal_size_mid 0.06
_exptl_crystal_size_min 0.02
_refine_diff_density_max 0.511
_refine_diff_density_min -1.168
_refine_diff_density_rms 0.146
_refine_ls_extinction_method none
_refine_ls_goodness_of_fit_ref 0.936
_refine_ls_hydrogen_treatment constr
_refine_ls_matrix_type full
_refine_ls_number_parameters 424
_refine_ls_number_reflns 9101
_refine_ls_number_restraints 0
_refine_ls_restrained_S_all 0.936
_refine_ls_R_factor_all 0.0863
_refine_ls_R_factor_gt 0.0389
_refine_ls_shift/su_max 0.001
_refine_ls_shift/su_mean 0.000
_refine_ls_structure_factor_coef Fsqd
_refine_ls_weighting_details 'calc w=1/[\s^2^(Fo^2^)+(0.0490P)^2^+0.0000P] where P=(Fo^2^+2Fc^2^)/3'
_refine_ls_weighting_scheme calc
_refine_ls_wR_factor_gt 0.0865
_refine_ls_wR_factor_ref 0.1050
_reflns_number_gt 5430
_reflns_number_total 9101
_reflns_threshold_expression >2sigma(I)
_cod_data_source_file b903836a.txt
_cod_data_source_block (4)2Nb(N-2,6-iPr2C6H3)Cl_(18)
_cod_depositor_comments
;
The following automatic conversions were performed:
'_symmetry_cell_setting' value 'Orthorhombic' changed to 'orthorhombic'
according to '/home/saulius/struct/CIF-dictionaries/cif_core.dic'
dictionary named 'cif_core.dic' version 2.4.1 from 2010-06-29.

Automatic conversion script
Id: cif_fix_enum 1527 2010-12-29 10:47:43Z saulius 
;
_cod_original_cell_volume 7314.9(8)
_cod_original_sg_symbol_H-M Pbca
_cod_database_code 7001483

loop_
_symmetry_equiv_pos_as_xyz
'x, y, z'
'-x+1/2, -y, z+1/2'
'-x, y+1/2, -z+1/2'
'x+1/2, -y+1/2, -z'
'-x, -y, -z'
'x-1/2, y, -z-1/2'
'x, -y-1/2, z-1/2'
'-x-1/2, y-1/2, z'

loop_
_atom_site_label
_atom_site_type_symbol
_atom_site_fract_x
_atom_site_fract_y
_atom_site_fract_z
_atom_site_U_iso_or_equiv
_atom_site_adp_type
_atom_site_occupancy
_atom_site_symmetry_multiplicity
_atom_site_calc_flag
_atom_site_refinement_flags
_atom_site_disorder_assembly
_atom_site_disorder_group
Nb1 Nb 0.544346(14) 0.62730(2) 0.112772(7) 0.01566(7) Uani 1 1 d . . .
Cl1 Cl 0.59384(4) 0.42934(6) 0.09786(2) 0.02351(17) Uani 1 1 d . . .
O1 O 0.34654(12) 0.5749(2) 0.09510(6) 0.0349(6) Uani 1 1 d . . .
O2 O 0.27573(12) 0.5660(2) 0.04223(6) 0.0383(6) Uani 1 1 d . . .
O3 O 0.42273(13) 0.85160(18) 0.05792(6) 0.0339(6) Uani 1 1 d . . .
O4 O 0.44189(16) 1.0505(2) 0.04719(7) 0.0502(8) Uani 1 1 d . . .
N1 N 0.47299(13) 0.5909(2) 0.14486(6) 0.0190(5) Uani 1 1 d . . .
N2 N 0.62130(13) 0.6753(2) 0.05903(6) 0.0171(5) Uani 1 1 d . . .
N3 N 0.60878(13) 0.7312(2) 0.15897(7) 0.0218(6) Uani 1 1 d . . .
C1 C 0.41499(16) 0.5658(3) 0.16963(8) 0.0204(6) Uani 1 1 d . . .
C2 C 0.39272(17) 0.4469(3) 0.17554(8) 0.0238(7) Uani 1 1 d . . .
C3 C 0.33532(19) 0.4257(3) 0.20054(9) 0.0321(8) Uani 1 1 d . . .
H3A H 0.3201 0.3477 0.2050 0.039 Uiso 1 1 calc R . .
C4 C 0.30059(19) 0.5178(3) 0.21880(9) 0.0347(8) Uani 1 1 d . . .
H4A H 0.2621 0.5017 0.2353 0.042 Uiso 1 1 calc R . .
C5 C 0.32293(18) 0.6342(3) 0.21268(9) 0.0319(8) Uani 1 1 d . . .
H5A H 0.2988 0.6955 0.2251 0.038 Uiso 1 1 calc R . .
C6 C 0.38031(17) 0.6621(3) 0.18848(8) 0.0235(7) Uani 1 1 d . . .
C7 C 0.42933(18) 0.3441(3) 0.15536(9) 0.0283(8) Uani 1 1 d . . .
H7A H 0.4669 0.3782 0.1388 0.034 Uiso 1 1 calc R . .
C8 C 0.3728(3) 0.2763(4) 0.13265(14) 0.0785(17) Uani 1 1 d . . .
H8A H 0.3980 0.2122 0.1203 0.118 Uiso 1 1 calc R . .
H8B H 0.3505 0.3291 0.1152 0.118 Uiso 1 1 calc R . .
H8C H 0.3339 0.2444 0.1480 0.118 Uiso 1 1 calc R . .
C9 C 0.4703(3) 0.2606(4) 0.18020(12) 0.0840(18) Uani 1 1 d . . .
H9A H 0.5064 0.3045 0.1943 0.126 Uiso 1 1 calc R . .
H9B H 0.4961 0.2012 0.1661 0.126 Uiso 1 1 calc R . .
H9C H 0.4346 0.2227 0.1961 0.126 Uiso 1 1 calc R . .
C10 C 0.40424(19) 0.7896(3) 0.18133(9) 0.0289(8) Uani 1 1 d . . .
H10A H 0.4559 0.7872 0.1717 0.035 Uiso 1 1 calc R . .
C11 C 0.3538(2) 0.8451(3) 0.15210(10) 0.0378(9) Uani 1 1 d . . .
H11A H 0.3541 0.7952 0.1309 0.057 Uiso 1 1 calc R . .
H11B H 0.3727 0.9227 0.1459 0.057 Uiso 1 1 calc R . .
H11C H 0.3031 0.8520 0.1611 0.057 Uiso 1 1 calc R . .
C12 C 0.4055(2) 0.8677(3) 0.21541(10) 0.0455(10) Uani 1 1 d . . .
H12A H 0.4381 0.8322 0.2332 0.068 Uiso 1 1 calc R . .
H12B H 0.3553 0.8741 0.2251 0.068 Uiso 1 1 calc R . .
H12C H 0.4240 0.9456 0.2093 0.068 Uiso 1 1 calc R . .
C13 C 0.46968(15) 0.6211(3) 0.06614(8) 0.0192(6) Uani 1 1 d . . .
C14 C 0.39354(17) 0.5956(3) 0.06566(8) 0.0234(7) Uani 1 1 d . . .
C15 C 0.35098(17) 0.5909(3) 0.03413(9) 0.0274(7) Uani 1 1 d . . .
C16 C 0.38131(18) 0.6083(3) 0.00076(9) 0.0278(7) Uani 1 1 d . . .
H16A H 0.3523 0.6037 -0.0202 0.033 Uiso 1 1 calc R . .
C17 C 0.45874(18) 0.6336(3) -0.00020(8) 0.0258(6) Uani 1 1 d . . .
H17A H 0.4821 0.6453 -0.0225 0.031 Uiso 1 1 calc R . .
C18 C 0.50185(16) 0.6419(2) 0.03122(8) 0.0198(6) Uani 1 1 d . . .
C19 C 0.27250(19) 0.5691(4) 0.08111(10) 0.0487(11) Uani 1 1 d . . .
H19A H 0.2438 0.6381 0.0890 0.058 Uiso 1 1 calc R . .
H19B H 0.2473 0.4981 0.0901 0.058 Uiso 1 1 calc R . .
C20 C 0.58300(17) 0.6764(2) 0.02932(8) 0.0202(6) Uani 1 1 d . . .
C21 C 0.61116(19) 0.7140(3) -0.00754(8) 0.0298(8) Uani 1 1 d . . .
H21A H 0.6639 0.7340 -0.0060 0.045 Uiso 1 1 calc R . .
H21B H 0.5831 0.7822 -0.0157 0.045 Uiso 1 1 calc R . .
H21C H 0.6044 0.6496 -0.0244 0.045 Uiso 1 1 calc R . .
C22 C 0.70356(16) 0.7115(3) 0.05998(8) 0.0217(7) Uani 1 1 d . . .
C23 C 0.70823(19) 0.8474(3) 0.05783(10) 0.0337(8) Uani 1 1 d . . .
H23A H 0.6767 0.8819 0.0763 0.051 Uiso 1 1 calc R . .
H23B H 0.6912 0.8735 0.0344 0.051 Uiso 1 1 calc R . .
H23C H 0.7596 0.8722 0.0615 0.051 Uiso 1 1 calc R . .
C24 C 0.75342(18) 0.6502(3) 0.03117(9) 0.0289(8) Uani 1 1 d . . .
H24A H 0.7369 0.6736 0.0074 0.043 Uiso 1 1 calc R . .
H24B H 0.7492 0.5653 0.0336 0.043 Uiso 1 1 calc R . .
H24C H 0.8052 0.6736 0.0346 0.043 Uiso 1 1 calc R . .
C25 C 0.73397(18) 0.6710(3) 0.09667(9) 0.0351(8) Uani 1 1 d . . .
H25A H 0.7047 0.7070 0.1157 0.053 Uiso 1 1 calc R . .
H25B H 0.7859 0.6949 0.0990 0.053 Uiso 1 1 calc R . .
H25C H 0.7304 0.5858 0.0984 0.053 Uiso 1 1 calc R . .
C26 C 0.52242(16) 0.8260(3) 0.10535(8) 0.0189(6) Uani 1 1 d . . .
C27 C 0.48135(17) 0.8919(3) 0.08013(8) 0.0238(7) Uani 1 1 d . . .
C28 C 0.4896(2) 1.0131(3) 0.07394(9) 0.0313(8) Uani 1 1 d . . .
C29 C 0.5378(2) 1.0827(3) 0.09384(10) 0.0333(8) Uani 1 1 d . . .
H29A H 0.5450 1.1632 0.0888 0.040 Uiso 1 1 calc R . .
C30 C 0.57517(18) 1.0256(3) 0.12196(9) 0.0282(8) Uani 1 1 d . . .
H30A H 0.6060 1.0698 0.1373 0.034 Uiso 1 1 calc R . .
C31 C 0.56736(16) 0.9028(2) 0.12764(8) 0.0198(6) Uani 1 1 d . . .
C32 C 0.4113(2) 0.9429(3) 0.03196(10) 0.0417(10) Uani 1 1 d . . .
H32A H 0.3578 0.9525 0.0270 0.050 Uiso 1 1 calc R . .
H32B H 0.4369 0.9233 0.0095 0.050 Uiso 1 1 calc R . .
C33 C 0.60458(16) 0.8467(3) 0.15881(8) 0.0224(7) Uani 1 1 d . . .
C34 C 0.6316(2) 0.9296(3) 0.18847(10) 0.0381(9) Uani 1 1 d . . .
H34A H 0.6551 0.8838 0.2074 0.057 Uiso 1 1 calc R . .
H34B H 0.5893 0.9726 0.1982 0.057 Uiso 1 1 calc R . .
H34C H 0.6676 0.9849 0.1786 0.057 Uiso 1 1 calc R . .
C35 C 0.64344(19) 0.6627(3) 0.19020(8) 0.0276(7) Uani 1 1 d . . .
C36 C 0.72513(19) 0.7038(3) 0.19823(10) 0.0383(9) Uani 1 1 d . . .
H36A H 0.7248 0.7863 0.2052 0.057 Uiso 1 1 calc R . .
H36B H 0.7556 0.6940 0.1769 0.057 Uiso 1 1 calc R . .
H36C H 0.7457 0.6567 0.2176 0.057 Uiso 1 1 calc R . .
C37 C 0.5913(2) 0.6708(3) 0.22355(9) 0.0408(9) Uani 1 1 d . . .
H37A H 0.5414 0.6441 0.2171 0.061 Uiso 1 1 calc R . .
H37B H 0.5889 0.7519 0.2317 0.061 Uiso 1 1 calc R . .
H37C H 0.6109 0.6213 0.2426 0.061 Uiso 1 1 calc R . .
C38 C 0.6480(2) 0.5316(3) 0.17968(9) 0.0336(8) Uani 1 1 d . . .
H38A H 0.5981 0.5021 0.1746 0.050 Uiso 1 1 calc R . .
H38B H 0.6696 0.4868 0.1993 0.050 Uiso 1 1 calc R . .
H38C H 0.6790 0.5231 0.1585 0.050 Uiso 1 1 calc R . .

loop_
_atom_site_aniso_label
_atom_site_aniso_U_11
_atom_site_aniso_U_22
_atom_site_aniso_U_33
_atom_site_aniso_U_23
_atom_site_aniso_U_13
_atom_site_aniso_U_12
Nb1 0.01566(12) 0.01380(11) 0.01753(12) 0.00018(11) 0.00058(12) 0.00070(11)
Cl1 0.0275(4) 0.0167(3) 0.0263(4) 0.0010(3) 0.0043(3) 0.0044(3)
O1 0.0191(11) 0.0575(16) 0.0280(13) -0.0050(12) -0.0001(10) -0.0116(11)
O2 0.0235(12) 0.0554(16) 0.0361(15) -0.0090(12) -0.0064(11) -0.0060(12)
O3 0.0431(14) 0.0210(12) 0.0377(14) -0.0027(10) -0.0195(12) 0.0085(10)
O4 0.078(2) 0.0241(13) 0.0488(17) 0.0052(12) -0.0242(15) 0.0123(13)
N1 0.0199(13) 0.0174(12) 0.0196(13) -0.0017(10) 0.0005(10) -0.0003(10)
N2 0.0180(12) 0.0101(11) 0.0231(14) 0.0012(10) 0.0041(11) -0.0004(10)
N3 0.0180(13) 0.0254(14) 0.0220(14) -0.0001(11) -0.0027(11) 0.0031(11)
C1 0.0192(15) 0.0258(16) 0.0161(15) -0.0011(13) 0.0013(12) -0.0008(13)
C2 0.0227(16) 0.0269(17) 0.0219(16) -0.0013(13) 0.0006(13) -0.0046(13)
C3 0.0330(19) 0.0346(19) 0.0288(19) 0.0009(15) 0.0067(15) -0.0104(16)
C4 0.0258(18) 0.049(2) 0.0295(19) -0.0018(17) 0.0113(15) -0.0059(16)
C5 0.0251(17) 0.042(2) 0.0289(18) -0.0087(17) 0.0085(14) 0.0017(16)
C6 0.0226(16) 0.0265(16) 0.0214(16) -0.0024(13) 0.0029(13) -0.0015(13)
C7 0.0283(17) 0.0248(17) 0.0316(19) -0.0015(14) 0.0083(15) -0.0048(13)
C8 0.058(3) 0.078(4) 0.099(4) -0.061(3) -0.018(3) 0.012(3)
C9 0.122(5) 0.083(4) 0.047(3) 0.004(3) 0.005(3) 0.063(3)
C10 0.0250(17) 0.0280(17) 0.0338(19) -0.0078(15) 0.0072(15) 0.0022(14)
C11 0.038(2) 0.035(2) 0.040(2) 0.0015(16) 0.0058(17) 0.0056(16)
C12 0.049(2) 0.037(2) 0.050(2) -0.0183(19) 0.0072(19) -0.0025(19)
C13 0.0183(15) 0.0162(13) 0.0229(15) -0.0009(13) -0.0032(11) 0.0015(12)
C14 0.0261(16) 0.0228(16) 0.0213(16) -0.0034(12) -0.0003(13) -0.0011(13)
C15 0.0216(16) 0.0280(17) 0.0325(19) -0.0071(14) -0.0069(14) 0.0019(13)
C16 0.0314(17) 0.0243(17) 0.0277(17) -0.0041(13) -0.0125(14) 0.0043(14)
C17 0.0332(17) 0.0214(15) 0.0226(15) 0.0013(13) -0.0010(14) 0.0045(16)
C18 0.0237(16) 0.0132(14) 0.0225(16) 0.0016(12) -0.0003(13) 0.0050(12)
C19 0.0202(18) 0.083(3) 0.043(2) -0.008(2) -0.0013(17) -0.006(2)
C20 0.0259(17) 0.0131(14) 0.0217(17) 0.0015(12) 0.0031(13) 0.0048(12)
C21 0.036(2) 0.0278(17) 0.0255(18) 0.0060(14) 0.0043(15) 0.0040(15)
C22 0.0166(15) 0.0193(15) 0.0291(18) -0.0002(13) 0.0062(13) -0.0011(12)
C23 0.0273(18) 0.0224(18) 0.052(2) -0.0064(15) 0.0147(17) -0.0053(14)
C24 0.0262(17) 0.0251(19) 0.0353(19) 0.0004(14) 0.0074(15) 0.0039(14)
C25 0.0189(16) 0.052(2) 0.035(2) -0.0035(18) 0.0020(15) -0.0080(16)
C26 0.0170(14) 0.0196(14) 0.0202(17) -0.0022(12) 0.0025(11) 0.0021(12)
C27 0.0288(16) 0.0193(16) 0.0234(16) -0.0013(13) -0.0014(13) 0.0067(13)
C28 0.042(2) 0.0199(16) 0.0319(19) 0.0026(14) -0.0013(16) 0.0091(15)
C29 0.045(2) 0.0144(14) 0.040(2) -0.0008(14) 0.0049(18) -0.0011(15)
C30 0.0243(16) 0.0217(16) 0.038(2) -0.0072(14) 0.0043(14) -0.0041(14)
C31 0.0169(14) 0.0155(14) 0.0270(16) -0.0032(12) 0.0017(12) 0.0009(11)
C32 0.058(2) 0.0287(19) 0.038(2) 0.0014(16) -0.0188(19) 0.0166(18)
C33 0.0169(15) 0.0239(16) 0.0262(17) -0.0075(13) -0.0016(13) 0.0005(12)
C34 0.038(2) 0.0342(19) 0.042(2) -0.0164(17) -0.0124(18) 0.0006(17)
C35 0.0301(18) 0.0327(18) 0.0200(17) 0.0023(13) -0.0076(14) 0.0033(14)
C36 0.033(2) 0.046(2) 0.036(2) -0.0023(17) -0.0166(17) 0.0068(18)
C37 0.051(2) 0.049(2) 0.0224(19) 0.0043(17) -0.0039(17) 0.0046(19)
C38 0.040(2) 0.0326(19) 0.0284(19) 0.0036(15) -0.0070(16) 0.0078(16)

loop_
_atom_type_symbol
_atom_type_description
_atom_type_scat_dispersion_real
_atom_type_scat_dispersion_imag
_atom_type_scat_source
C C 0.0033 0.0016 'International Tables Vol C Tables 4.2.6.8 and 6.1.1.4'
H H 0.0000 0.0000 'International Tables Vol C Tables 4.2.6.8 and 6.1.1.4'
N N 0.0061 0.0033 'International Tables Vol C Tables 4.2.6.8 and 6.1.1.4'
O O 0.0106 0.0060 'International Tables Vol C Tables 4.2.6.8 and 6.1.1.4'
Cl Cl 0.1484 0.1585 'International Tables Vol C Tables 4.2.6.8 and 6.1.1.4'
Nb Nb -2.0727 0.6215 'International Tables Vol C Tables 4.2.6.8 and 6.1.1.4'

loop_
_geom_angle_atom_site_label_1
_geom_angle_atom_site_label_2
_geom_angle_atom_site_label_3
_geom_angle
_geom_angle_site_symmetry_1
_geom_angle_site_symmetry_3
_geom_angle_publ_flag
N1 Nb1 C13 95.12(11) . . ?
N1 Nb1 C26 100.60(10) . . ?
C13 Nb1 C26 80.36(10) . . ?
N1 Nb1 N3 88.56(10) . . ?
C13 Nb1 N3 151.99(9) . . ?
C26 Nb1 N3 71.68(9) . . ?
N1 Nb1 Cl1 101.24(8) . . ?
C13 Nb1 Cl1 90.59(8) . . ?
C26 Nb1 Cl1 157.00(7) . . ?
N3 Nb1 Cl1 115.96(6) . . ?
N1 Nb1 N2 167.94(9) . . ?
C13 Nb1 N2 72.82(9) . . ?
C26 Nb1 N2 77.50(9) . . ?
N3 Nb1 N2 101.94(8) . . ?
Cl1 Nb1 N2 79.64(6) . . ?
C14 O1 C19 106.1(3) . . ?
C15 O2 C19 104.3(2) . . ?
C27 O3 C32 105.6(2) . . ?
C28 O4 C32 105.0(2) . . ?
C1 N1 Nb1 177.8(2) . . ?
C20 N2 C22 121.5(2) . . ?
C20 N2 Nb1 113.37(19) . . ?
C22 N2 Nb1 124.87(18) . . ?
C33 N3 C35 122.2(3) . . ?
C33 N3 Nb1 117.6(2) . . ?
C35 N3 Nb1 119.65(18) . . ?
N1 C1 C2 119.7(3) . . ?
N1 C1 C6 118.7(3) . . ?
C2 C1 C6 121.5(3) . . ?
C3 C2 C1 118.0(3) . . ?
C3 C2 C7 120.4(3) . . ?
C1 C2 C7 121.6(3) . . ?
C4 C3 C2 121.4(3) . . ?
C3 C4 C5 120.1(3) . . ?
C4 C5 C6 121.8(3) . . ?
C5 C6 C1 117.3(3) . . ?
C5 C6 C10 121.9(3) . . ?
C1 C6 C10 120.7(3) . . ?
C9 C7 C8 110.2(4) . . ?
C9 C7 C2 112.4(3) . . ?
C8 C7 C2 111.9(3) . . ?
C6 C10 C11 110.1(3) . . ?
C6 C10 C12 113.6(3) . . ?
C11 C10 C12 110.8(3) . . ?
C14 C13 C18 114.3(3) . . ?
C14 C13 Nb1 127.7(2) . . ?
C18 C13 Nb1 117.92(19) . . ?
C13 C14 C15 123.3(3) . . ?
C13 C14 O1 127.6(3) . . ?
C15 C14 O1 109.0(3) . . ?
C16 C15 C14 122.8(3) . . ?
C16 C15 O2 127.0(3) . . ?
C14 C15 O2 110.3(3) . . ?
C15 C16 C17 116.0(3) . . ?
C18 C17 C16 121.9(3) . . ?
C17 C18 C13 121.6(3) . . ?
C17 C18 C20 120.4(3) . . ?
C13 C18 C20 118.0(3) . . ?
O1 C19 O2 109.3(3) . . ?
N2 C20 C18 117.7(3) . . ?
N2 C20 C21 126.6(3) . . ?
C18 C20 C21 115.7(3) . . ?
N2 C22 C25 106.3(2) . . ?
N2 C22 C23 108.6(2) . . ?
C25 C22 C23 108.9(3) . . ?
N2 C22 C24 114.5(2) . . ?
C25 C22 C24 106.1(3) . . ?
C23 C22 C24 112.2(3) . . ?
C27 C26 C31 110.7(3) . . ?
C27 C26 Nb1 133.5(2) . . ?
C31 C26 Nb1 115.2(2) . . ?
C28 C27 C26 125.1(3) . . ?
C28 C27 O3 107.4(3) . . ?
C26 C27 O3 127.4(3) . . ?
O4 C28 C29 126.7(3) . . ?
O4 C28 C27 110.8(3) . . ?
C29 C28 C27 122.4(3) . . ?
C28 C29 C30 115.8(3) . . ?
C29 C30 C31 121.3(3) . . ?
C30 C31 C26 124.1(3) . . ?
C30 C31 C33 119.7(3) . . ?
C26 C31 C33 116.2(3) . . ?
O3 C32 O4 106.8(3) . . ?
N3 C33 C31 117.2(3) . . ?
N3 C33 C34 126.3(3) . . ?
C31 C33 C34 116.5(3) . . ?
N3 C35 C38 108.5(2) . . ?
N3 C35 C37 109.6(3) . . ?
C38 C35 C37 107.0(3) . . ?
N3 C35 C36 111.9(3) . . ?
C38 C35 C36 106.8(3) . . ?
C37 C35 C36 112.9(3) . . ?

loop_
_geom_bond_atom_site_label_1
_geom_bond_atom_site_label_2
_geom_bond_distance
_geom_bond_site_symmetry_2
_geom_bond_publ_flag
Nb1 N1 1.777(2) . ?
Nb1 C13 2.170(3) . ?
Nb1 C26 2.278(3) . ?
Nb1 N3 2.358(2) . ?
Nb1 Cl1 2.4489(7) . ?
Nb1 N2 2.464(2) . ?
O1 C14 1.387(4) . ?
O1 C19 1.408(4) . ?
O2 C15 1.392(4) . ?
O2 C19 1.436(4) . ?
O3 C27 1.396(4) . ?
O3 C32 1.417(4) . ?
O4 C28 1.364(4) . ?
O4 C32 1.437(4) . ?
N1 C1 1.402(4) . ?
N2 C20 1.289(4) . ?
N2 C22 1.510(4) . ?
N3 C33 1.298(4) . ?
N3 C35 1.514(4) . ?
C1 C2 1.407(4) . ?
C1 C6 1.423(4) . ?
C2 C3 1.392(4) . ?
C2 C7 1.518(4) . ?
C3 C4 1.378(5) . ?
C4 C5 1.382(5) . ?
C5 C6 1.387(4) . ?
C6 C10 1.514(4) . ?
C7 C9 1.496(5) . ?
C7 C8 1.510(5) . ?
C10 C11 1.531(5) . ?
C10 C12 1.532(4) . ?
C13 C14 1.376(4) . ?
C13 C18 1.427(4) . ?
C14 C15 1.386(4) . ?
C15 C16 1.357(4) . ?
C16 C17 1.399(4) . ?
C17 C18 1.390(4) . ?
C18 C20 1.488(4) . ?
C20 C21 1.508(4) . ?
C22 C25 1.526(5) . ?
C22 C23 1.529(4) . ?
C22 C24 1.542(4) . ?
C26 C27 1.393(4) . ?
C26 C31 1.431(4) . ?
C27 C28 1.387(4) . ?
C28 C29 1.368(5) . ?
C29 C30 1.387(5) . ?
C30 C31 1.400(4) . ?
C31 C33 1.467(4) . ?
C33 C34 1.513(4) . ?
C35 C38 1.523(4) . ?
C35 C37 1.541(5) . ?
C35 C36 1.545(5) . ?
